data_4336720
loop_
_publ_author_name
'Nihal Deligonul'
'Thomas G. Gray'

_publ_section_title
;
 Azadipyrromethene Complexes of d8 Metal Centers: Rhodium(I), Iridium(I),
 Palladium(II), and Platinum(II)
;
_journal_name_full 'Inorganic Chemistry'
_journal_page_first 13048
_journal_page_last 13057
_journal_paper_doi 10.1021/ic4017239
_journal_volume 52
_journal_year 2013
_chemical_formula_moiety 'C40 H34 N3 O5 Rh'
_chemical_formula_sum 'C40 H34 N3 O5 Rh'
_chemical_formula_weight 739.61
_chemical_name_systematic
;
 ?
;
_space_group_IT_number 2
_symmetry_cell_setting triclinic
_symmetry_space_group_name_Hall '-P 1'
_symmetry_space_group_name_H-M 'P -1'
_atom_sites_solution_hydrogens geom
_atom_sites_solution_primary direct
_atom_sites_solution_secondary difmap
_audit_creation_method SHELXL-97
_cell_angle_alpha 92.2760(10)
_cell_angle_beta 95.6020(10)
_cell_angle_gamma 98.4230(10)
_cell_formula_units_Z 4
_cell_length_a 10.6228(10)
_cell_length_b 14.9067(14)
_cell_length_c 21.350(2)
_cell_measurement_reflns_used 9969
_cell_measurement_temperature 170(2)
_cell_measurement_theta_max 28.61
_cell_measurement_theta_min 2.26
_cell_volume 3323.3(5)
_computing_cell_refinement 'Bruker SMART'
_computing_data_collection 'Bruker SMART'
_computing_data_reduction 'Bruker SAINT'
_computing_molecular_graphics 'Bruker SHELXTL'
_computing_publication_material 'Bruker SHELXTL'
_computing_structure_refinement 'SHELXL-97 (Sheldrick, 1997)'
_computing_structure_solution 'SHELXS-97 (Sheldrick, 1990)'
_diffrn_ambient_temperature 170(2)
_diffrn_measured_fraction_theta_full 0.992
_diffrn_measured_fraction_theta_max 0.992
_diffrn_measurement_device_type 'Bruker AXS APEX II CCD area detector'
_diffrn_measurement_method 'phi and omega scans'
_diffrn_radiation_monochromator graphite
_diffrn_radiation_source 'fine-focus sealed tube'
_diffrn_radiation_type MoK\a
_diffrn_radiation_wavelength 0.71073
_diffrn_reflns_av_R_equivalents 0.0224
_diffrn_reflns_av_sigmaI/netI 0.0289
_diffrn_reflns_limit_h_max 13
_diffrn_reflns_limit_h_min -13
_diffrn_reflns_limit_k_max 19
_diffrn_reflns_limit_k_min -19
_diffrn_reflns_limit_l_max 27
_diffrn_reflns_limit_l_min -27
_diffrn_reflns_number 39936
_diffrn_reflns_theta_full 27.50
_diffrn_reflns_theta_max 27.50
_diffrn_reflns_theta_min 0.96
_diffrn_standards_decay_% none
_diffrn_standards_number 0
_exptl_absorpt_coefficient_mu 0.565
_exptl_absorpt_correction_T_max 0.9141
_exptl_absorpt_correction_T_min 0.8081
_exptl_absorpt_correction_type multi-scan
_exptl_absorpt_process_details 'AXScale in APEX 2 (Bruker, 2004)'
_exptl_crystal_colour red
_exptl_crystal_density_diffrn 1.478
_exptl_crystal_density_meas ?
_exptl_crystal_description irregular
_exptl_crystal_F_000 1520
_exptl_crystal_size_max 0.39
_exptl_crystal_size_mid 0.25
_exptl_crystal_size_min 0.16
_refine_diff_density_max 1.215
_refine_diff_density_min -0.910
_refine_diff_density_rms 0.144
_refine_ls_extinction_method noneS
_refine_ls_goodness_of_fit_ref 1.055
_refine_ls_hydrogen_treatment constr
_refine_ls_matrix_type full
_refine_ls_number_parameters 851
_refine_ls_number_reflns 15142
_refine_ls_number_restraints 0
_refine_ls_restrained_S_all 1.055
_refine_ls_R_factor_all 0.0530
_refine_ls_R_factor_gt 0.0403
_refine_ls_shift/su_max 0.003
_refine_ls_shift/su_mean 0.000
_refine_ls_structure_factor_coef Fsqd
_refine_ls_weighting_details 'calc w=1/[\s^2^(Fo^2^)+(0.1000P)^2^+0.8546P] where P=(Fo^2^+2Fc^2^)/3'
_refine_ls_weighting_scheme calc
_refine_ls_wR_factor_gt 0.1323
_refine_ls_wR_factor_ref 0.1460
_reflns_number_gt 12452
_reflns_number_total 15142
_reflns_threshold_expression >2sigma(I)
_cod_data_source_file ic4017239_si_002_05.cif
_cod_data_source_block nd100909_0m
_cod_depositor_comments
;
The following automatic conversions were performed:

'_exptl_crystal_density_meas' value '?'' was changed to '?' - the
value is perceived as not measured.

Automatic conversion script
Id: cif_fix_values 3008 2015-01-20 13:52:24Z robertas 
;
_cod_database_code 4336720

loop_
_symmetry_equiv_pos_as_xyz
'x, y, z'
'-x, -y, -z'

loop_
_atom_site_label
_atom_site_type_symbol
_atom_site_fract_x
_atom_site_fract_y
_atom_site_fract_z
_atom_site_U_iso_or_equiv
_atom_site_adp_type
_atom_site_occupancy
_atom_site_symmetry_multiplicity
_atom_site_calc_flag
_atom_site_refinement_flags
Rh1 Rh 0.85026(2) 1.027650(14) 0.288016(9) 0.02413(8) Uani 1 1 d .
Rh2 Rh 0.81993(2) 1.017492(14) 0.789314(9) 0.02415(8) Uani 1 1 d .
N4 N 0.7948(2) 0.94481(15) 0.35853(10) 0.0241(5) Uani 1 1 d .
N1 N 0.7736(2) 0.93729(15) 0.86318(10) 0.0237(5) Uani 1 1 d .
C71 C 0.9821(3) 1.0976(2) 0.34075(14) 0.0317(6) Uani 1 1 d .
C35 C 0.9515(3) 1.0927(2) 0.83836(14) 0.0331(7) Uani 1 1 d .
N6 N 0.7196(2) 0.93415(15) 0.23209(10) 0.0244(5) Uani 1 1 d .
N3 N 0.6888(2) 0.92077(16) 0.73696(11) 0.0250(5) Uani 1 1 d .
N5 N 0.7616(2) 0.80501(16) 0.29303(10) 0.0250(5) Uani 1 1 d .
N2 N 0.7330(2) 0.79437(15) 0.80112(10) 0.0244(5) Uani 1 1 d .
C72 C 0.9029(3) 1.0958(2) 0.22133(15) 0.0328(7) Uani 1 1 d .
C36 C 0.8654(3) 1.0823(2) 0.71998(15) 0.0341(7) Uani 1 1 d .
C40 C 0.7866(3) 0.85046(18) 0.34839(13) 0.0240(5) Uani 1 1 d .
O3 O 1.0378(2) 1.13535(19) 0.86677(12) 0.0517(7) Uani 1 1 d .
O7 O 1.0664(2) 1.13647(19) 0.37207(12) 0.0508(7) Uani 1 1 d .
C4 C 0.7670(2) 0.84269(18) 0.85484(13) 0.0233(5) Uani 1 1 d .
C54 C 0.7269(3) 0.84186(18) 0.23998(13) 0.0246(6) Uani 1 1 d .
C39 C 0.7977(2) 0.81062(18) 0.40929(12) 0.0232(5) Uani 1 1 d .
C18 C 0.6912(3) 0.82873(18) 0.74762(13) 0.0249(6) Uani 1 1 d .
C57 C 0.6542(3) 0.94006(19) 0.17554(12) 0.0242(5) Uani 1 1 d .
O8 O 0.9395(2) 1.13753(19) 0.18167(12) 0.0519(7) Uani 1 1 d .
O4 O 0.8989(3) 1.12195(19) 0.67886(12) 0.0525(7) Uani 1 1 d .
O6 O 0.5187(2) 1.27427(14) 0.09935(10) 0.0318(5) Uani 1 1 d .
O1 O 0.8119(2) 1.31791(14) 1.01987(10) 0.0331(5) Uani 1 1 d .
C67 C 0.5493(3) 1.19065(19) 0.11356(13) 0.0252(6) Uani 1 1 d .
C68 C 0.5547(3) 1.12046(19) 0.06956(13) 0.0265(6) Uani 1 1 d .
H68 H 0.5354 1.1280 0.0259 0.032 Uiso 1 1 calc R
C13 C 0.8746(3) 1.1686(2) 1.03381(13) 0.0268(6) Uani 1 1 d .
H13 H 0.9238 1.1874 1.0730 0.032 Uiso 1 1 calc R
C17 C 0.8665(3) 1.3453(2) 1.08309(16) 0.0398(8) Uani 1 1 d .
H17A H 0.8209 1.3076 1.1128 0.060 Uiso 1 1 calc R
H17B H 0.8589 1.4092 1.0920 0.060 Uiso 1 1 calc R
H17C H 0.9570 1.3378 1.0877 0.060 Uiso 1 1 calc R
C55 C 0.6682(3) 0.79010(19) 0.18252(12) 0.0255(6) Uani 1 1 d .
C20 C 0.5916(3) 0.8354(2) 0.64986(13) 0.0288(6) Uani 1 1 d .
H20 H 0.5489 0.8205 0.6087 0.035 Uiso 1 1 calc R
C41 C 0.7968(3) 0.71458(18) 0.42260(13) 0.0252(6) Uani 1 1 d .
C19 C 0.6310(3) 0.77489(19) 0.69224(13) 0.0271(6) Uani 1 1 d .
C14 C 0.8112(3) 1.23005(19) 1.00038(13) 0.0260(6) Uani 1 1 d .
C64 C 0.6174(2) 1.02589(19) 0.15403(12) 0.0236(5) Uani 1 1 d .
C70 C 0.4956(3) 1.2922(2) 0.03393(14) 0.0316(6) Uani 1 1 d .
H70A H 0.5730 1.2881 0.0132 0.047 Uiso 1 1 calc R
H70B H 0.4728 1.3533 0.0303 0.047 Uiso 1 1 calc R
H70C H 0.4252 1.2473 0.0137 0.047 Uiso 1 1 calc R
C12 C 0.8655(3) 1.07971(19) 1.00946(13) 0.0255(6) Uani 1 1 d .
H12 H 0.9078 1.0378 1.0327 0.031 Uiso 1 1 calc R
C16 C 0.7308(3) 1.11361(19) 0.91875(12) 0.0255(6) Uani 1 1 d .
H16 H 0.6807 1.0948 0.8799 0.031 Uiso 1 1 calc R
C47 C 0.8032(3) 1.05543(18) 0.44769(12) 0.0228(5) Uani 1 1 d .
C52 C 0.7424(3) 1.11817(19) 0.41271(12) 0.0258(6) Uani 1 1 d .
H52 H 0.6965 1.0993 0.3728 0.031 Uiso 1 1 calc R
C51 C 0.7489(3) 1.2067(2) 0.43575(13) 0.0272(6) Uani 1 1 d .
H51 H 0.7084 1.2485 0.4115 0.033 Uiso 1 1 calc R
C11 C 0.7957(3) 1.05086(18) 0.95172(12) 0.0237(5) Uani 1 1 d .
C48 C 0.8655(3) 1.08430(19) 0.50702(13) 0.0261(6) Uani 1 1 d .
H48 H 0.9044 1.0423 0.5319 0.031 Uiso 1 1 calc R
C15 C 0.7394(3) 1.2021(2) 0.94258(13) 0.0273(6) Uani 1 1 d .
H15 H 0.6965 1.2441 0.9197 0.033 Uiso 1 1 calc R
C66 C 0.5748(3) 1.17879(19) 0.17784(13) 0.0272(6) Uani 1 1 d .
H66 H 0.5699 1.2266 0.2078 0.033 Uiso 1 1 calc R
C65 C 0.6070(3) 1.0971(2) 0.19772(13) 0.0276(6) Uani 1 1 d .
H65 H 0.6224 1.0889 0.2416 0.033 Uiso 1 1 calc R
C58 C 0.6566(3) 0.69154(19) 0.16946(13) 0.0270(6) Uani 1 1 d .
C38 C 0.8062(3) 0.88196(18) 0.45356(13) 0.0251(6) Uani 1 1 d .
H38 H 0.8131 0.8775 0.4980 0.030 Uiso 1 1 calc R
C69 C 0.5888(3) 1.03883(19) 0.09012(13) 0.0252(6) Uani 1 1 d .
H69 H 0.5925 0.9910 0.0600 0.030 Uiso 1 1 calc R
C2 C 0.8037(3) 0.87948(19) 0.95928(13) 0.0251(6) Uani 1 1 d .
H2 H 0.8177 0.8776 1.0038 0.030 Uiso 1 1 calc R
C3 C 0.7915(2) 0.80611(19) 0.91646(12) 0.0237(5) Uani 1 1 d .
C5 C 0.7988(3) 0.71170(19) 0.93175(13) 0.0263(6) Uani 1 1 d .
C42 C 0.8440(3) 0.6923(2) 0.48301(14) 0.0313(6) Uani 1 1 d .
H42 H 0.8760 0.7393 0.5144 0.038 Uiso 1 1 calc R
C46 C 0.7503(3) 0.6438(2) 0.37761(15) 0.0347(7) Uani 1 1 d .
H46 H 0.7177 0.6573 0.3366 0.042 Uiso 1 1 calc R
C49 C 0.8718(3) 1.17329(19) 0.53070(13) 0.0269(6) Uani 1 1 d .
H49 H 0.9150 1.1917 0.5713 0.032 Uiso 1 1 calc R
C50 C 0.8150(3) 1.23507(19) 0.49494(13) 0.0272(6) Uani 1 1 d .
C43 C 0.8441(3) 0.6021(2) 0.49705(16) 0.0407(8) Uani 1 1 d .
H43 H 0.8760 0.5880 0.5380 0.049 Uiso 1 1 calc R
C63 C 0.5612(3) 0.6473(2) 0.12496(14) 0.0334(7) Uani 1 1 d .
H63 H 0.5028 0.6813 0.1038 0.040 Uiso 1 1 calc R
C21 C 0.6267(3) 0.92430(19) 0.67923(12) 0.0258(6) Uani 1 1 d .
C27 C 0.5865(3) 1.02502(19) 0.59074(13) 0.0273(6) Uani 1 1 d .
H27 H 0.6014 0.9788 0.5617 0.033 Uiso 1 1 calc R
C22 C 0.5935(3) 1.00949(19) 0.65501(13) 0.0254(6) Uani 1 1 d .
C23 C 0.5656(3) 1.0775(2) 0.69682(13) 0.0289(6) Uani 1 1 d .
H23 H 0.5667 1.0673 0.7405 0.035 Uiso 1 1 calc R
C6 C 0.7705(3) 0.6396(2) 0.88616(15) 0.0329(7) Uani 1 1 d .
H6 H 0.7463 0.6512 0.8436 0.040 Uiso 1 1 calc R
C10 C 0.8360(3) 0.6917(2) 0.99390(15) 0.0360(7) Uani 1 1 d .
H10 H 0.8565 0.7396 1.0256 0.043 Uiso 1 1 calc R
C7 C 0.7777(3) 0.5512(2) 0.90266(17) 0.0415(8) Uani 1 1 d .
H7 H 0.7573 0.5028 0.8713 0.050 Uiso 1 1 calc R
C61 C 0.6343(3) 0.5038(2) 0.14151(16) 0.0408(8) Uani 1 1 d .
H61 H 0.6270 0.4403 0.1324 0.049 Uiso 1 1 calc R
C59 C 0.7416(3) 0.6399(2) 0.19968(15) 0.0383(7) Uani 1 1 d .
H59 H 0.8081 0.6685 0.2301 0.046 Uiso 1 1 calc R
C28 C 0.6103(3) 0.6753(2) 0.68262(14) 0.0303(6) Uani 1 1 d .
C29 C 0.5767(3) 0.6176(2) 0.73027(14) 0.0324(6) Uani 1 1 d .
H29 H 0.5670 0.6426 0.7708 0.039 Uiso 1 1 calc R
C33 C 0.6240(3) 0.6361(2) 0.62319(15) 0.0388(7) Uani 1 1 d .
H33 H 0.6472 0.6742 0.5902 0.047 Uiso 1 1 calc R
C31 C 0.5711(3) 0.4860(2) 0.66003(17) 0.0439(8) Uani 1 1 d .
H31 H 0.5582 0.4219 0.6526 0.053 Uiso 1 1 calc R
C32 C 0.6041(4) 0.5422(2) 0.61200(17) 0.0471(9) Uani 1 1 d .
H32 H 0.6131 0.5166 0.5715 0.057 Uiso 1 1 calc R
C1 C 0.7918(2) 0.95841(18) 0.92529(12) 0.0230(5) Uani 1 1 d .
C8 C 0.8140(4) 0.5329(2) 0.96417(18) 0.0491(9) Uani 1 1 d .
H8 H 0.8188 0.4722 0.9751 0.059 Uiso 1 1 calc R
C44 C 0.7985(4) 0.5330(2) 0.45227(17) 0.0445(8) Uani 1 1 d .
H44 H 0.7994 0.4715 0.4622 0.053 Uiso 1 1 calc R
C62 C 0.5492(3) 0.5538(2) 0.11055(16) 0.0404(8) Uani 1 1 d .
H62 H 0.4834 0.5248 0.0799 0.048 Uiso 1 1 calc R
C45 C 0.7511(4) 0.5539(2) 0.39224(17) 0.0430(8) Uani 1 1 d .
H45 H 0.7191 0.5064 0.3612 0.052 Uiso 1 1 calc R
O5 O 0.8162(2) 1.32381(14) 0.51288(10) 0.0344(5) Uani 1 1 d .
C37 C 0.8029(3) 0.96299(19) 0.42113(13) 0.0237(5) Uani 1 1 d .
C56 C 0.6221(3) 0.85247(19) 0.14363(13) 0.0265(6) Uani 1 1 d .
H56 H 0.5770 0.8394 0.1029 0.032 Uiso 1 1 calc R
C26 C 0.5579(3) 1.1072(2) 0.56855(13) 0.0278(6) Uani 1 1 d .
H26 H 0.5547 1.1172 0.5248 0.033 Uiso 1 1 calc R
C25 C 0.5342(3) 1.1743(2) 0.61080(13) 0.0270(6) Uani 1 1 d .
C60 C 0.7297(4) 0.5473(2) 0.18558(16) 0.0443(8) Uani 1 1 d .
H60 H 0.7881 0.5132 0.2066 0.053 Uiso 1 1 calc R
C9 C 0.8434(4) 0.6034(2) 1.00974(18) 0.0496(9) Uani 1 1 d .
H9 H 0.8687 0.5912 1.0521 0.059 Uiso 1 1 calc R
C30 C 0.5572(3) 0.5238(2) 0.71885(16) 0.0405(7) Uani 1 1 d .
H30 H 0.5342 0.4853 0.7516 0.049 Uiso 1 1 calc R
C34 C 0.4913(3) 1.2772(2) 0.53038(14) 0.0346(7) Uani 1 1 d .
H34A H 0.5716 1.2753 0.5117 0.052 Uiso 1 1 calc R
H34B H 0.4664 1.3376 0.5263 0.052 Uiso 1 1 calc R
H34C H 0.4242 1.2315 0.5085 0.052 Uiso 1 1 calc R
C53 C 0.8597(4) 1.3517(2) 0.57712(16) 0.0456(9) Uani 1 1 d .
H53A H 0.8123 1.3116 0.6049 0.068 Uiso 1 1 calc R
H53B H 0.8455 1.4143 0.5855 0.068 Uiso 1 1 calc R
H53C H 0.9513 1.3482 0.5851 0.068 Uiso 1 1 calc R
C24 C 0.5364(3) 1.1590(2) 0.67493(14) 0.0307(6) Uani 1 1 d .
H24 H 0.5180 1.2045 0.7036 0.037 Uiso 1 1 calc R
O2 O 0.5087(2) 1.25872(14) 0.59549(10) 0.0329(5) Uani 1 1 d .
C78 C 0.7867(6) 0.3308(5) 0.7349(3) 0.1073(10) Uani 1 1 d .
H78A H 0.7673 0.2822 0.7009 0.129 Uiso 1 1 calc R
H78B H 0.7592 0.3871 0.7191 0.129 Uiso 1 1 calc R
C74 C 0.9366(7) 0.3628(6) 0.3397(3) 0.1278(13) Uani 1 1 d .
H74A H 0.9502 0.3148 0.3693 0.153 Uiso 1 1 calc R
H74B H 0.9153 0.4156 0.3639 0.153 Uiso 1 1 calc R
C73 C 0.8390(7) 0.3312(6) 0.2942(3) 0.1278(13) Uani 1 1 d .
H73A H 0.7622 0.3592 0.3012 0.153 Uiso 1 1 calc R
H73B H 0.8166 0.2644 0.2952 0.153 Uiso 1 1 calc R
C77 C 0.7248(7) 0.3033(5) 0.7921(3) 0.1073(10) Uani 1 1 d .
H77A H 0.6353 0.3154 0.7882 0.129 Uiso 1 1 calc R
H77B H 0.7242 0.2375 0.7974 0.129 Uiso 1 1 calc R
C80 C 0.9260(7) 0.3616(5) 0.8281(3) 0.1073(10) Uani 1 1 d .
H80A H 0.9710 0.3167 0.8505 0.129 Uiso 1 1 calc R
H80B H 0.9708 0.4233 0.8417 0.129 Uiso 1 1 calc R
C75 C 1.0152(7) 0.3731(6) 0.2464(3) 0.1278(13) Uani 1 1 d .
H75A H 1.0532 0.3209 0.2306 0.153 Uiso 1 1 calc R
H75B H 1.0477 0.4272 0.2240 0.153 Uiso 1 1 calc R
C79 C 0.9231(7) 0.3456(5) 0.7582(3) 0.1073(10) Uani 1 1 d .
H79A H 0.9688 0.3990 0.7395 0.129 Uiso 1 1 calc R
H79B H 0.9633 0.2917 0.7480 0.129 Uiso 1 1 calc R
O10 O 0.7923(6) 0.3518(3) 0.8418(2) 0.142(2) Uani 1 1 d .
O9 O 0.8816(6) 0.3547(4) 0.2355(2) 0.157(2) Uani 1 1 d .
C76 C 1.0487(7) 0.3886(6) 0.3100(3) 0.1278(13) Uani 1 1 d .
H76A H 1.0821 0.4536 0.3201 0.153 Uiso 1 1 calc R
H76B H 1.1157 0.3522 0.3245 0.153 Uiso 1 1 calc R

loop_
_atom_site_aniso_label
_atom_site_aniso_U_11
_atom_site_aniso_U_22
_atom_site_aniso_U_33
_atom_site_aniso_U_23
_atom_site_aniso_U_13
_atom_site_aniso_U_12
Rh1 0.02734(13) 0.02312(13) 0.02181(12) 0.00188(9) 0.00067(8) 0.00449(9)
Rh2 0.02640(13) 0.02423(13) 0.02211(12) 0.00337(9) 0.00216(8) 0.00445(9)
N4 0.0279(12) 0.0228(11) 0.0210(11) 0.0016(9) -0.0017(9) 0.0048(9)
N1 0.0254(11) 0.0228(11) 0.0221(11) 0.0001(9) -0.0008(9) 0.0037(9)
C71 0.0365(16) 0.0299(15) 0.0293(15) 0.0048(12) 0.0050(12) 0.0049(13)
C35 0.0334(16) 0.0362(17) 0.0308(15) 0.0058(13) 0.0078(12) 0.0047(13)
N6 0.0300(12) 0.0226(12) 0.0211(11) 0.0002(9) 0.0004(9) 0.0069(9)
N3 0.0284(12) 0.0252(12) 0.0215(11) 0.0008(9) -0.0007(9) 0.0069(10)
N5 0.0271(12) 0.0254(12) 0.0229(11) 0.0004(9) -0.0005(9) 0.0079(9)
N2 0.0256(12) 0.0257(12) 0.0223(11) 0.0025(9) 0.0018(9) 0.0055(9)
C72 0.0308(15) 0.0360(17) 0.0318(16) 0.0044(13) 0.0012(12) 0.0064(13)
C36 0.0301(15) 0.0406(18) 0.0323(16) 0.0048(13) 0.0025(12) 0.0067(13)
C40 0.0241(13) 0.0212(13) 0.0270(14) 0.0020(11) -0.0018(10) 0.0072(10)
O3 0.0380(14) 0.0633(17) 0.0455(15) -0.0068(13) 0.0000(11) -0.0141(12)
O7 0.0412(14) 0.0612(17) 0.0416(14) -0.0050(12) -0.0058(11) -0.0118(12)
C4 0.0201(12) 0.0241(13) 0.0258(13) 0.0047(11) 0.0018(10) 0.0030(10)
C54 0.0266(13) 0.0228(13) 0.0244(13) 0.0002(11) -0.0004(10) 0.0064(11)
C39 0.0199(12) 0.0241(13) 0.0251(13) 0.0042(11) -0.0012(10) 0.0030(10)
C18 0.0276(14) 0.0241(14) 0.0237(13) 0.0020(11) 0.0019(10) 0.0064(11)
C57 0.0254(13) 0.0258(14) 0.0225(13) 0.0020(11) 0.0022(10) 0.0073(11)
O8 0.0458(14) 0.0688(18) 0.0422(14) 0.0265(13) 0.0066(11) 0.0047(13)
O4 0.0496(15) 0.0684(18) 0.0412(14) 0.0285(13) 0.0090(11) 0.0049(13)
O6 0.0417(12) 0.0253(10) 0.0295(11) 0.0040(8) 0.0006(9) 0.0098(9)
O1 0.0363(11) 0.0284(11) 0.0341(11) -0.0024(9) -0.0014(9) 0.0075(9)
C67 0.0213(13) 0.0255(14) 0.0291(14) 0.0042(11) 0.0024(10) 0.0036(10)
C68 0.0265(14) 0.0289(15) 0.0226(13) 0.0026(11) -0.0011(10) 0.0010(11)
C13 0.0239(13) 0.0312(15) 0.0241(13) -0.0001(11) -0.0021(10) 0.0034(11)
C17 0.0396(18) 0.0383(18) 0.0400(18) -0.0132(14) -0.0006(14) 0.0077(14)
C55 0.0262(13) 0.0273(14) 0.0229(13) -0.0007(11) 0.0015(10) 0.0053(11)
C20 0.0315(15) 0.0327(15) 0.0217(13) 0.0025(11) -0.0022(11) 0.0062(12)
C41 0.0239(13) 0.0238(14) 0.0280(14) 0.0045(11) 0.0005(10) 0.0049(10)
C19 0.0295(14) 0.0271(14) 0.0241(13) -0.0021(11) 0.0013(11) 0.0039(11)
C14 0.0255(13) 0.0262(14) 0.0267(14) 0.0001(11) 0.0061(11) 0.0033(11)
C64 0.0215(13) 0.0273(14) 0.0219(13) 0.0010(11) -0.0007(10) 0.0056(10)
C70 0.0328(15) 0.0338(16) 0.0299(15) 0.0108(12) 0.0027(12) 0.0091(13)
C12 0.0261(14) 0.0274(14) 0.0233(13) 0.0037(11) 0.0012(10) 0.0049(11)
C16 0.0252(13) 0.0321(15) 0.0197(12) 0.0006(11) -0.0008(10) 0.0088(11)
C47 0.0250(13) 0.0214(13) 0.0219(13) 0.0010(10) 0.0030(10) 0.0031(10)
C52 0.0266(14) 0.0304(15) 0.0204(13) 0.0005(11) -0.0009(10) 0.0071(11)
C51 0.0292(14) 0.0297(15) 0.0248(14) 0.0056(11) 0.0031(11) 0.0100(12)
C11 0.0223(13) 0.0253(14) 0.0235(13) 0.0027(11) 0.0034(10) 0.0030(10)
C48 0.0270(14) 0.0270(14) 0.0239(13) 0.0035(11) 0.0022(11) 0.0030(11)
C15 0.0283(14) 0.0309(15) 0.0246(14) 0.0039(11) 0.0019(11) 0.0109(12)
C66 0.0300(14) 0.0286(14) 0.0239(13) -0.0032(11) 0.0002(11) 0.0104(12)
C65 0.0320(15) 0.0312(15) 0.0207(13) -0.0006(11) -0.0001(11) 0.0115(12)
C58 0.0317(15) 0.0248(14) 0.0249(13) -0.0028(11) 0.0045(11) 0.0062(11)
C38 0.0247(13) 0.0260(14) 0.0240(13) 0.0033(11) -0.0025(10) 0.0046(11)
C69 0.0259(13) 0.0258(14) 0.0225(13) -0.0019(11) -0.0004(10) 0.0018(11)
C2 0.0239(13) 0.0289(14) 0.0218(13) 0.0039(11) 0.0000(10) 0.0032(11)
C3 0.0171(12) 0.0287(14) 0.0249(13) 0.0046(11) 0.0001(10) 0.0024(10)
C5 0.0209(13) 0.0246(14) 0.0327(15) 0.0066(11) 0.0008(11) 0.0013(10)
C42 0.0362(16) 0.0285(15) 0.0281(15) 0.0042(12) 0.0013(12) 0.0025(12)
C46 0.0388(17) 0.0292(16) 0.0343(16) 0.0018(13) -0.0044(13) 0.0049(13)
C49 0.0269(14) 0.0289(15) 0.0241(13) 0.0005(11) 0.0000(11) 0.0032(11)
C50 0.0265(14) 0.0269(14) 0.0284(14) -0.0015(11) 0.0057(11) 0.0037(11)
C43 0.053(2) 0.0336(17) 0.0361(17) 0.0121(14) 0.0018(15) 0.0060(15)
C63 0.0337(16) 0.0330(16) 0.0338(16) -0.0010(13) 0.0023(12) 0.0070(13)
C21 0.0277(14) 0.0302(15) 0.0203(13) 0.0028(11) 0.0020(10) 0.0074(11)
C27 0.0306(14) 0.0284(14) 0.0224(13) -0.0008(11) -0.0002(11) 0.0052(11)
C22 0.0237(13) 0.0291(14) 0.0237(13) 0.0048(11) -0.0013(10) 0.0068(11)
C23 0.0298(15) 0.0379(16) 0.0208(13) 0.0026(12) 0.0009(11) 0.0115(12)
C6 0.0368(16) 0.0286(15) 0.0325(16) 0.0031(12) -0.0013(12) 0.0045(12)
C10 0.0431(18) 0.0311(16) 0.0321(16) 0.0069(13) -0.0029(13) 0.0033(14)
C7 0.0460(19) 0.0276(16) 0.048(2) 0.0045(14) -0.0031(15) 0.0010(14)
C61 0.051(2) 0.0266(16) 0.0455(19) -0.0062(14) 0.0095(15) 0.0060(14)
C59 0.0407(18) 0.0317(16) 0.0413(17) -0.0083(13) -0.0065(14) 0.0118(14)
C28 0.0300(15) 0.0297(15) 0.0296(15) -0.0039(12) -0.0036(11) 0.0053(12)
C29 0.0329(15) 0.0324(16) 0.0313(15) -0.0018(12) 0.0021(12) 0.0046(12)
C33 0.050(2) 0.0347(17) 0.0307(16) -0.0032(13) 0.0021(14) 0.0068(15)
C31 0.051(2) 0.0254(16) 0.053(2) -0.0084(14) -0.0040(16) 0.0039(14)
C32 0.058(2) 0.0402(19) 0.0417(19) -0.0127(15) 0.0025(16) 0.0097(17)
C1 0.0204(12) 0.0255(14) 0.0227(13) 0.0019(10) 0.0010(10) 0.0026(10)
C8 0.062(2) 0.0264(17) 0.056(2) 0.0177(16) -0.0031(18) 0.0008(16)
C44 0.059(2) 0.0280(16) 0.047(2) 0.0140(14) 0.0010(16) 0.0048(15)
C62 0.0425(18) 0.0361(18) 0.0385(17) -0.0108(14) 0.0026(14) -0.0030(14)
C45 0.053(2) 0.0270(16) 0.0452(19) -0.0016(14) -0.0065(16) 0.0028(14)
O5 0.0422(12) 0.0252(11) 0.0351(12) -0.0047(9) -0.0007(9) 0.0079(9)
C37 0.0216(13) 0.0256(14) 0.0228(13) 0.0015(11) -0.0005(10) 0.0023(10)
C56 0.0307(14) 0.0279(14) 0.0211(13) -0.0017(11) -0.0012(11) 0.0084(11)
C26 0.0299(14) 0.0310(15) 0.0216(13) 0.0026(11) -0.0004(11) 0.0026(12)
C25 0.0233(13) 0.0300(15) 0.0278(14) 0.0021(12) -0.0013(11) 0.0065(11)
C60 0.054(2) 0.0350(18) 0.0462(19) -0.0044(15) -0.0029(16) 0.0209(16)
C9 0.060(2) 0.041(2) 0.045(2) 0.0199(16) -0.0072(17) 0.0035(17)
C30 0.0431(19) 0.0328(17) 0.0441(18) 0.0014(14) 0.0028(15) 0.0019(14)
C34 0.0330(16) 0.0372(17) 0.0351(16) 0.0103(13) 0.0020(13) 0.0089(13)
C53 0.055(2) 0.0414(19) 0.0385(18) -0.0172(15) 0.0005(16) 0.0101(16)
C24 0.0311(15) 0.0362(16) 0.0270(14) -0.0005(12) 0.0009(11) 0.0139(13)
O2 0.0391(12) 0.0301(11) 0.0304(11) 0.0035(9) -0.0016(9) 0.0111(9)
C78 0.112(3) 0.128(3) 0.078(2) -0.010(2) -0.0012(19) 0.016(2)
C74 0.104(3) 0.185(4) 0.089(2) 0.016(2) 0.015(2) 0.000(3)
C73 0.104(3) 0.185(4) 0.089(2) 0.016(2) 0.015(2) 0.000(3)
C77 0.112(3) 0.128(3) 0.078(2) -0.010(2) -0.0012(19) 0.016(2)
C80 0.112(3) 0.128(3) 0.078(2) -0.010(2) -0.0012(19) 0.016(2)
C75 0.104(3) 0.185(4) 0.089(2) 0.016(2) 0.015(2) 0.000(3)
C79 0.112(3) 0.128(3) 0.078(2) -0.010(2) -0.0012(19) 0.016(2)
O10 0.247(7) 0.085(3) 0.079(3) -0.007(2) 0.025(4) -0.026(4)
O9 0.162(6) 0.218(6) 0.101(4) -0.009(4) -0.011(4) 0.088(5)
C76 0.104(3) 0.185(4) 0.089(2) 0.016(2) 0.015(2) 0.000(3)

loop_
_atom_type_symbol
_atom_type_description
_atom_type_scat_dispersion_real
_atom_type_scat_dispersion_imag
_atom_type_scat_source
C C 0.0033 0.0016 'International Tables Vol C Tables 4.2.6.8 and 6.1.1.4'
H H 0.0000 0.0000 'International Tables Vol C Tables 4.2.6.8 and 6.1.1.4'
N N 0.0061 0.0033 'International Tables Vol C Tables 4.2.6.8 and 6.1.1.4'
O O 0.0106 0.0060 'International Tables Vol C Tables 4.2.6.8 and 6.1.1.4'
Rh Rh -1.1178 0.9187 'International Tables Vol C Tables 4.2.6.8 and 6.1.1.4'

loop_
_geom_angle_atom_site_label_1
_geom_angle_atom_site_label_2
_geom_angle_atom_site_label_3
_geom_angle
C72 Rh1 C71 88.47(13)
C72 Rh1 N4 176.18(11)
C71 Rh1 N4 93.33(11)
C72 Rh1 N6 94.92(12)
C71 Rh1 N6 171.37(11)
N4 Rh1 N6 82.84(9)
C35 Rh2 C36 88.19(14)
C35 Rh2 N3 172.41(11)
C36 Rh2 N3 94.52(12)
C35 Rh2 N1 93.52(11)
C36 Rh2 N1 175.83(11)
N3 Rh2 N1 83.31(9)
C37 N4 C40 107.5(2)
C37 N4 Rh1 129.94(19)
C40 N4 Rh1 118.93(18)
C1 N1 C4 107.4(2)
C1 N1 Rh2 129.21(19)
C4 N1 Rh2 118.94(17)
O7 C71 Rh1 176.1(3)
O3 C35 Rh2 175.3(3)
C57 N6 C54 107.4(2)
C57 N6 Rh1 131.74(19)
C54 N6 Rh1 117.02(17)
C21 N3 C18 107.0(2)
C21 N3 Rh2 130.0(2)
C18 N3 Rh2 118.94(17)
C54 N5 C40 123.8(2)
C4 N2 C18 123.9(2)
O8 C72 Rh1 177.5(3)
O4 C36 Rh2 176.7(3)
N5 C40 N4 125.6(2)
N5 C40 C39 125.8(2)
N4 C40 C39 108.3(2)
N2 C4 N1 125.6(2)
N2 C4 C3 125.7(3)
N1 C4 C3 108.4(2)
N5 C54 N6 126.6(2)
N5 C54 C55 124.2(2)
N6 C54 C55 108.4(2)
C38 C39 C40 105.7(2)
C38 C39 C41 126.0(2)
C40 C39 C41 128.2(2)
N2 C18 N3 126.7(2)
N2 C18 C19 124.3(3)
N3 C18 C19 108.8(2)
N6 C57 C56 110.4(2)
N6 C57 C64 122.4(2)
C56 C57 C64 127.1(2)
C67 O6 C70 117.7(2)
C14 O1 C17 117.1(2)
O6 C67 C68 125.0(3)
O6 C67 C66 114.7(2)
C68 C67 C66 120.3(3)
C67 C68 C69 119.4(3)
C12 C13 C14 119.5(3)
C56 C55 C54 105.8(2)
C56 C55 C58 127.1(2)
C54 C55 C58 127.1(2)
C19 C20 C21 107.3(2)
C46 C41 C42 118.3(3)
C46 C41 C39 122.6(3)
C42 C41 C39 119.1(3)
C20 C19 C18 106.3(2)
C20 C19 C28 126.0(3)
C18 C19 C28 127.6(2)
O1 C14 C13 124.7(3)
O1 C14 C15 115.4(2)
C13 C14 C15 119.9(3)
C69 C64 C65 117.9(2)
C69 C64 C57 121.4(2)
C65 C64 C57 120.7(2)
C13 C12 C11 121.4(3)
C15 C16 C11 120.6(2)
C48 C47 C52 118.2(2)
C48 C47 C37 121.4(2)
C52 C47 C37 120.4(2)
C51 C52 C47 120.8(2)
C52 C51 C50 120.1(3)
C12 C11 C16 118.4(3)
C12 C11 C1 120.8(2)
C16 C11 C1 120.8(2)
C49 C48 C47 121.3(3)
C16 C15 C14 120.2(3)
C65 C66 C67 119.8(3)
C66 C65 C64 121.1(3)
C63 C58 C59 118.0(3)
C63 C58 C55 120.2(3)
C59 C58 C55 121.8(3)
C39 C38 C37 108.1(2)
C68 C69 C64 121.5(3)
C3 C2 C1 108.3(2)
C2 C3 C4 105.3(2)
C2 C3 C5 126.0(2)
C4 C3 C5 128.7(3)
C6 C5 C10 117.9(3)
C6 C5 C3 122.3(3)
C10 C5 C3 119.8(3)
C43 C42 C41 120.4(3)
C45 C46 C41 120.7(3)
C50 C49 C48 119.8(3)
O5 C50 C49 125.0(3)
O5 C50 C51 115.3(3)
C49 C50 C51 119.7(3)
C44 C43 C42 120.8(3)
C58 C63 C62 121.6(3)
N3 C21 C20 110.6(2)
N3 C21 C22 122.1(2)
C20 C21 C22 127.1(2)
C26 C27 C22 121.1(3)
C27 C22 C23 118.3(3)
C27 C22 C21 121.8(3)
C23 C22 C21 119.9(2)
C24 C23 C22 120.7(3)
C7 C6 C5 120.5(3)
C9 C10 C5 121.1(3)
C8 C7 C6 120.7(3)
C60 C61 C62 119.5(3)
C60 C59 C58 120.5(3)
C29 C28 C33 118.3(3)
C29 C28 C19 122.6(3)
C33 C28 C19 119.1(3)
C30 C29 C28 120.6(3)
C32 C33 C28 120.8(3)
C30 C31 C32 119.8(3)
C31 C32 C33 120.0(3)
N1 C1 C2 110.5(2)
N1 C1 C11 122.6(2)
C2 C1 C11 126.9(2)
C7 C8 C9 119.6(3)
C43 C44 C45 119.5(3)
C61 C62 C63 119.3(3)
C46 C45 C44 120.3(3)
C50 O5 C53 117.4(2)
N4 C37 C38 110.3(2)
N4 C37 C47 121.4(2)
C38 C37 C47 128.3(2)
C55 C56 C57 107.9(2)
C25 C26 C27 119.5(3)
O2 C25 C26 125.4(3)
O2 C25 C24 114.4(3)
C26 C25 C24 120.2(3)
C61 C60 C59 121.1(3)
C8 C9 C10 120.2(3)
C31 C30 C29 120.5(3)
C23 C24 C25 120.0(3)
C25 O2 C34 118.3(2)
C79 C78 C77 102.5(5)
C73 C74 C76 108.3(6)
C74 C73 O9 107.3(7)
O10 C77 C78 107.6(6)
O10 C80 C79 106.4(5)
C76 C75 O9 108.5(6)
C78 C79 C80 104.7(6)
C77 O10 C80 105.5(5)
C75 O9 C73 105.5(5)
C75 C76 C74 106.8(7)

loop_
_geom_bond_atom_site_label_1
_geom_bond_atom_site_label_2
_geom_bond_distance
Rh1 C72 1.864(3)
Rh1 C71 1.868(3)
Rh1 N4 2.061(2)
Rh1 N6 2.067(2)
Rh2 C35 1.862(3)
Rh2 C36 1.864(3)
Rh2 N3 2.061(2)
Rh2 N1 2.071(2)
N4 C37 1.345(3)
N4 C40 1.403(3)
N1 C1 1.340(3)
N1 C4 1.405(3)
C71 O7 1.133(4)
C35 O3 1.141(4)
N6 C57 1.346(3)
N6 C54 1.405(3)
N3 C21 1.346(3)
N3 C18 1.403(3)
N5 C54 1.322(3)
N5 C40 1.323(3)
N2 C4 1.320(3)
N2 C18 1.333(3)
C72 O8 1.136(4)
C36 O4 1.134(4)
C40 C39 1.452(4)
C4 C3 1.459(4)
C54 C55 1.457(4)
C39 C38 1.381(4)
C39 C41 1.469(4)
C18 C19 1.441(4)
C57 C56 1.428(4)
C57 C64 1.469(4)
O6 C67 1.371(3)
O6 C70 1.437(3)
O1 C14 1.357(3)
O1 C17 1.435(4)
C67 C68 1.389(4)
C67 C66 1.396(4)
C68 C69 1.395(4)
C13 C12 1.391(4)
C13 C14 1.393(4)
C55 C56 1.382(4)
C55 C58 1.469(4)
C20 C19 1.381(4)
C20 C21 1.426(4)
C41 C46 1.398(4)
C41 C42 1.408(4)
C19 C28 1.472(4)
C14 C15 1.400(4)
C64 C69 1.396(4)
C64 C65 1.409(4)
C12 C11 1.393(4)
C16 C15 1.382(4)
C16 C11 1.412(4)
C47 C48 1.392(4)
C47 C52 1.410(4)
C47 C37 1.468(4)
C52 C51 1.380(4)
C51 C50 1.402(4)
C11 C1 1.462(4)
C48 C49 1.391(4)
C66 C65 1.384(4)
C58 C63 1.390(4)
C58 C59 1.398(4)
C38 C37 1.419(4)
C2 C3 1.380(4)
C2 C1 1.421(4)
C3 C5 1.468(4)
C5 C6 1.400(4)
C5 C10 1.403(4)
C42 C43 1.389(4)
C46 C45 1.390(4)
C49 C50 1.387(4)
C50 O5 1.360(3)
C43 C44 1.377(5)
C63 C62 1.399(4)
C21 C22 1.467(4)
C27 C26 1.395(4)
C27 C22 1.397(4)
C22 C23 1.407(4)
C23 C24 1.385(4)
C6 C7 1.388(4)
C10 C9 1.383(5)
C7 C8 1.381(5)
C61 C60 1.380(5)
C61 C62 1.389(5)
C59 C60 1.386(4)
C28 C29 1.398(4)
C28 C33 1.405(4)
C29 C30 1.391(4)
C33 C32 1.392(4)
C31 C30 1.386(5)
C31 C32 1.389(5)
C8 C9 1.383(5)
C44 C45 1.395(5)
O5 C53 1.429(4)
C26 C25 1.386(4)
C25 O2 1.371(3)
C25 C24 1.396(4)
C34 O2 1.428(3)
C78 C79 1.467(9)
C78 C77 1.487(8)
C74 C73 1.365(9)
C74 C76 1.415(9)
C73 O9 1.414(8)
C77 O10 1.342(7)
C80 O10 1.465(9)
C80 C79 1.499(8)
C75 C76 1.371(8)
C75 O9 1.400(8)
